data_7214108
loop_
_publ_author_name
'Lusi, Matteo'
'Barbour, Leonard J.'

_publ_section_title
;
 Temperature-dependent guest reorientation: a reversible order--disorder
 transformation in a single crystal
;
_journal_issue 1
_journal_name_full CrystEngComm
_journal_page_first 36
_journal_paper_doi 10.1039/c3ce41572d
_journal_volume 16
_journal_year 2014
_chemical_formula_sum 'C62 H56 N6 Ni S2'
_chemical_formula_weight 1007.95
_chemical_name_systematic
;
 ?
;
_space_group_crystal_system monoclinic
_space_group_IT_number 15
_space_group_name_Hall '-C 2yc'
_space_group_name_H-M_alt 'C 1 2/c 1'
_symmetry_space_group_name_Hall '-C 2yc'
_symmetry_space_group_name_H-M 'C 1 2/c 1'
_atom_sites_solution_hydrogens geom
_audit_creation_method SHELXL-2013
_cell_angle_alpha 90
_cell_angle_beta 99.5160(10)
_cell_angle_gamma 90
_cell_formula_units_Z 4
_cell_length_a 10.5793(2)
_cell_length_b 23.1141(4)
_cell_length_c 22.8660(4)
_cell_measurement_temperature 243(2)
_cell_volume 5514.50(17)
_computing_structure_refinement 'SHELXL-2013 (Sheldrick, 2013)'
_diffrn_ambient_temperature 243(2)
_diffrn_measured_fraction_theta_full 0.998
_diffrn_measured_fraction_theta_max 0.911
_diffrn_radiation_type MoK\a
_diffrn_radiation_wavelength 0.71073
_diffrn_reflns_av_R_equivalents 0.1401
_diffrn_reflns_av_unetI/netI 0.1052
_diffrn_reflns_Laue_measured_fraction_full 0.998
_diffrn_reflns_Laue_measured_fraction_max 0.911
_diffrn_reflns_limit_h_max 14
_diffrn_reflns_limit_h_min -15
_diffrn_reflns_limit_k_max 31
_diffrn_reflns_limit_k_min -31
_diffrn_reflns_limit_l_max 30
_diffrn_reflns_limit_l_min -30
_diffrn_reflns_number 27586
_diffrn_reflns_point_group_measured_fraction_full 0.998
_diffrn_reflns_point_group_measured_fraction_max 0.911
_diffrn_reflns_theta_full 25.242
_diffrn_reflns_theta_max 30.468
_diffrn_reflns_theta_min 1.762
_exptl_absorpt_coefficient_mu 0.471
_exptl_absorpt_correction_T_max 0.9768
_exptl_absorpt_correction_T_min 0.8715
_exptl_absorpt_correction_type multi-scan
_exptl_absorpt_process_details 'SADABS; Bruker, 2002'
_exptl_crystal_density_diffrn 1.214
_exptl_crystal_F_000 2120
_exptl_crystal_size_max 0.300
_exptl_crystal_size_mid 0.250
_exptl_crystal_size_min 0.050
_refine_diff_density_max 0.524
_refine_diff_density_min -0.873
_refine_diff_density_rms 0.069
_refine_ls_extinction_method none
_refine_ls_goodness_of_fit_ref 0.912
_refine_ls_hydrogen_treatment constr
_refine_ls_matrix_type full
_refine_ls_number_parameters 311
_refine_ls_number_reflns 7636
_refine_ls_number_restraints 1
_refine_ls_restrained_S_all 0.912
_refine_ls_R_factor_all 0.1116
_refine_ls_R_factor_gt 0.0608
_refine_ls_shift/su_max 0.000
_refine_ls_shift/su_mean 0.000
_refine_ls_structure_factor_coef Fsqd
_refine_ls_weighting_details 'w=1/[\s^2^(Fo^2^)+(0.0869P)^2^] where P=(Fo^2^+2Fc^2^)/3'
_refine_ls_weighting_scheme calc
_refine_ls_wR_factor_gt 0.1572
_refine_ls_wR_factor_ref 0.1778
_reflns_Friedel_coverage 0.000
_reflns_number_gt 4043
_reflns_number_total 7636
_reflns_threshold_expression 'I > 2\s(I)'
_cod_data_source_file c3ce41572d.txt
_cod_data_source_block C:\243d3
_cod_database_code 7214108
_shelx_space_group_comment
;
The symmetry employed for this shelxl refinement is uniquely defined
by the following loop, which should always be used as a source of
symmetry information in preference to the above space-group names.
They are only intended as comments.
;
_shelx_estimated_absorpt_t_min 0.871
_shelx_estimated_absorpt_t_max 0.977
_shelxl_version_number 2013-3

loop_
_space_group_symop_operation_xyz
'x, y, z'
'-x, y, -z+1/2'
'x+1/2, y+1/2, z'
'-x+1/2, y+1/2, -z+1/2'
'-x, -y, -z'
'x, -y, z-1/2'
'-x+1/2, -y+1/2, -z'
'x+1/2, -y+1/2, z-1/2'

loop_
_atom_site_label
_atom_site_type_symbol
_atom_site_fract_x
_atom_site_fract_y
_atom_site_fract_z
_atom_site_U_iso_or_equiv
_atom_site_adp_type
_atom_site_occupancy
_atom_site_site_symmetry_order
_atom_site_calc_flag
_atom_site_refinement_flags_posn
_atom_site_refinement_flags_adp
_atom_site_refinement_flags_occupancy
_atom_site_disorder_assembly
_atom_site_disorder_group
Ni1 Ni 0.5000 0.28940(2) 0.2500 0.03984(16) Uani 1 2 d S T P . .
S1 S 0.91002(8) 0.27638(4) 0.37472(4) 0.0828(3) Uani 1 1 d . . . . .
N1 N 0.68694(19) 0.28669(8) 0.29356(9) 0.0458(5) Uani 1 1 d . . . . .
C1 C 0.7790(2) 0.28288(10) 0.32673(10) 0.0417(5) Uani 1 1 d . . . . .
N1A N 0.43417(19) 0.29501(8) 0.33375(8) 0.0433(5) Uani 1 1 d . . . . .
C1A C 0.3192(3) 0.27844(12) 0.34314(11) 0.0542(7) Uani 1 1 d . . . . .
H1A H 0.2679 0.2572 0.3131 0.065 Uiso 1 1 calc R U . . .
C2A C 0.2701(3) 0.29024(12) 0.39362(12) 0.0586(7) Uani 1 1 d . . . . .
H2A H 0.1875 0.2772 0.3971 0.070 Uiso 1 1 calc R U . . .
C3A C 0.3404(2) 0.32106(11) 0.43942(10) 0.0454(6) Uani 1 1 d . . . . .
C4A C 0.4612(2) 0.33846(13) 0.42976(11) 0.0576(7) Uani 1 1 d . . . . .
H4A H 0.5144 0.3597 0.4591 0.069 Uiso 1 1 calc R U . . .
C5A C 0.5030(2) 0.32506(12) 0.37843(11) 0.0556(7) Uani 1 1 d . . . . .
H5A H 0.5853 0.3376 0.3738 0.067 Uiso 1 1 calc R U . . .
C6A C 0.2933(2) 0.33670(12) 0.49496(11) 0.0491(6) Uani 1 1 d . . . . .
C7A C 0.3784(3) 0.34391(13) 0.54766(11) 0.0583(7) Uani 1 1 d . . . . .
H7A H 0.4661 0.3369 0.5482 0.070 Uiso 1 1 calc R U . . .
C8A C 0.3376(3) 0.36109(14) 0.59921(12) 0.0682(8) Uani 1 1 d . . . . .
H8A H 0.3973 0.3662 0.6341 0.082 Uiso 1 1 calc R U . . .
C9A C 0.2116(3) 0.37052(17) 0.59934(14) 0.0820(10) Uani 1 1 d . . . . .
H9A H 0.1832 0.3816 0.6345 0.098 Uiso 1 1 calc R U . . .
C10A C 0.1254(3) 0.3639(2) 0.54798(15) 0.0997(14) Uani 1 1 d . . . . .
H10A H 0.0380 0.3711 0.5481 0.120 Uiso 1 1 calc R U . . .
C11A C 0.1654(3) 0.34680(17) 0.49617(14) 0.0818(11) Uani 1 1 d . . . . .
H11A H 0.1050 0.3420 0.4615 0.098 Uiso 1 1 calc R U . . .
N1B N 0.5000 0.38128(12) 0.2500 0.0438(7) Uani 1 2 d S T P . .
C1B C 0.6087(2) 0.41229(11) 0.25679(12) 0.0517(6) Uani 1 1 d . . . . .
H1B H 0.6869 0.3922 0.2612 0.062 Uiso 1 1 calc R U . . .
C2B C 0.6122(2) 0.47106(11) 0.25771(12) 0.0524(6) Uani 1 1 d . . . . .
H2B H 0.6919 0.4900 0.2637 0.063 Uiso 1 1 calc R U . . .
C3B C 0.5000 0.50390(15) 0.2500 0.0428(8) Uani 1 2 d S T P . .
C4B C 0.5000 0.56731(15) 0.2500 0.0425(8) Uani 1 2 d S T P . .
C5B C 0.3944(3) 0.59839(11) 0.26201(11) 0.0485(6) Uani 1 1 d . . . . .
H5B H 0.3219 0.5784 0.2701 0.058 Uiso 1 1 calc R U . . .
C6B C 0.3945(3) 0.65792(12) 0.26219(12) 0.0573(7) Uani 1 1 d . . . . .
H6B H 0.3226 0.6782 0.2706 0.069 Uiso 1 1 calc R U . . .
C7B C 0.5000 0.68797(18) 0.2500 0.0606(11) Uani 1 2 d S T P . .
H7B H 0.5000 0.7286 0.2500 0.073 Uiso 1 2 calc R U P . .
N1C N 0.5000 0.19772(12) 0.2500 0.0433(7) Uani 1 2 d S T P . .
C1C C 0.5450(2) 0.16689(11) 0.29873(11) 0.0501(6) Uani 1 1 d . . . . .
H1C H 0.5774 0.1871 0.3337 0.060 Uiso 1 1 calc R U . . .
C2C C 0.5465(3) 0.10777(12) 0.30055(12) 0.0536(7) Uani 1 1 d . . . . .
H2C H 0.5790 0.0887 0.3361 0.064 Uiso 1 1 calc R U . . .
C3C C 0.5000 0.07561(16) 0.2500 0.0487(8) Uani 1 2 d S T P . .
C4C C 0.5000 0.01104(18) 0.2500 0.0638(11) Uani 1 2 d S T P . .
C5C C 0.4835(6) -0.02031(16) 0.1993(2) 0.1265(18) Uani 1 1 d . . . . .
H5C H 0.4712 -0.0009 0.1627 0.152 Uiso 1 1 calc R U . . .
C6C C 0.4844(6) -0.07965(19) 0.2000(3) 0.154(2) Uani 1 1 d . . . . .
H6C H 0.4735 -0.0999 0.1639 0.184 Uiso 1 1 calc R U . . .
C7C C 0.5000 -0.1089(3) 0.2500 0.137(3) Uani 1 2 d S T P . .
H7C H 0.5000 -0.1496 0.2500 0.165 Uiso 1 2 calc R U P . .
C1D C 0.6844(7) 0.4639(4) 0.5571(3) 0.087(3) Uiso 0.684(6) 1 d . . P A 1
C2D C 0.7396(10) 0.4793(4) 0.5083(4) 0.114(3) Uiso 0.684(6) 1 d . . P A 1
H2D H 0.7454 0.5184 0.4978 0.137 Uiso 0.684(6) 1 calc R U P A 1
C3D C 0.7858(7) 0.4366(4) 0.4754(3) 0.0967(19) Uiso 0.684(6) 1 d . . P A 1
C4D C 0.7906(6) 0.3834(3) 0.4926(4) 0.0843(16) Uiso 0.684(6) 1 d . . P A 1
H4D H 0.8269 0.3560 0.4699 0.101 Uiso 0.684(6) 1 calc R U P A 1
C5D C 0.7458(5) 0.3648(2) 0.5417(3) 0.0768(15) Uiso 0.684(6) 1 d . . P A 1
H5D H 0.7512 0.3257 0.5529 0.092 Uiso 0.684(6) 1 calc R U P A 1
C6D C 0.6903(6) 0.4068(2) 0.5756(3) 0.0752(16) Uiso 0.684(6) 1 d . . P A 1
H6D H 0.6582 0.3959 0.6099 0.090 Uiso 0.684(6) 1 calc R U P A 1
C7D C 0.6368(9) 0.5064(4) 0.5958(4) 0.134(3) Uiso 0.684(6) 1 d . . P A 1
H7D1 H 0.7048 0.5334 0.6107 0.200 Uiso 0.684(6) 1 calc R U P A 1
H7D2 H 0.6090 0.4866 0.6289 0.200 Uiso 0.684(6) 1 calc R U P A 1
H7D3 H 0.5652 0.5273 0.5735 0.200 Uiso 0.684(6) 1 calc R U P A 1
C8D C 0.8388(9) 0.4605(4) 0.4233(4) 0.164(4) Uiso 0.684(6) 1 d . . P A 1
H8D1 H 0.8930 0.4318 0.4090 0.246 Uiso 0.684(6) 1 calc R U P A 1
H8D2 H 0.8888 0.4949 0.4354 0.246 Uiso 0.684(6) 1 calc R U P A 1
H8D3 H 0.7687 0.4704 0.3919 0.246 Uiso 0.684(6) 1 calc R U P A 1
C1F C 0.6809(12) 0.4500(5) 0.5566(4) 0.114(10) Uiso 0.314(6) 1 d G . P B 3
C2F C 0.7158(9) 0.3920(4) 0.5612(4) 0.066(3) Uiso 0.314(6) 1 d G . P B 3
H2F H 0.7009 0.3702 0.5941 0.079 Uiso 0.314(6) 1 calc R U P B 3
C3F C 0.7728(9) 0.3662(3) 0.5172(5) 0.064(3) Uiso 0.314(6) 1 d G . P B 3
C4F C 0.7949(9) 0.3984(5) 0.4686(4) 0.078(4) Uiso 0.314(6) 1 d G . P B 3
H4F H 0.8334 0.3810 0.4388 0.094 Uiso 0.314(6) 1 calc R U P B 3
C5F C 0.7600(12) 0.4564(5) 0.4640(4) 0.115(7) Uiso 0.314(6) 1 d G . P B 3
H5F H 0.7749 0.4782 0.4311 0.138 Uiso 0.314(6) 1 calc R U P B 3
C6F C 0.7030(15) 0.4822(3) 0.5080(5) 0.102(7) Uiso 0.314(6) 1 d G . P B 3
H6F H 0.6795 0.5214 0.5049 0.122 Uiso 0.314(6) 1 calc R U P B 3
C7F C 0.5813(19) 0.4899(8) 0.5932(9) 0.121(6) Uiso 0.314(6) 1 d . . P B 3
H7F1 H 0.4965 0.4915 0.5695 0.182 Uiso 0.314(6) 1 calc R U P B 3
H7F2 H 0.6150 0.5288 0.5998 0.182 Uiso 0.314(6) 1 calc R U P B 3
H7F3 H 0.5762 0.4719 0.6311 0.182 Uiso 0.314(6) 1 calc R U P B 3
C8F C 0.7865(13) 0.3046(5) 0.5294(6) 0.094(4) Uiso 0.314(6) 1 d . . P B 3
H8F1 H 0.8763 0.2940 0.5340 0.141 Uiso 0.314(6) 1 calc R U P B 3
H8F2 H 0.7383 0.2830 0.4968 0.141 Uiso 0.314(6) 1 calc R U P B 3
H8F3 H 0.7541 0.2957 0.5657 0.141 Uiso 0.314(6) 1 calc R U P B 3

loop_
_atom_site_aniso_label
_atom_site_aniso_U_11
_atom_site_aniso_U_22
_atom_site_aniso_U_33
_atom_site_aniso_U_23
_atom_site_aniso_U_13
_atom_site_aniso_U_12
Ni1 0.0365(2) 0.0461(3) 0.0346(2) 0.000 -0.00103(16) 0.000
S1 0.0577(5) 0.1069(7) 0.0716(5) -0.0186(5) -0.0259(4) 0.0196(5)
N1 0.0428(11) 0.0519(13) 0.0405(10) -0.0010(9) 0.0005(9) 0.0029(10)
C1 0.0428(13) 0.0401(13) 0.0429(12) -0.0045(10) 0.0089(11) 0.0030(10)
N1A 0.0409(11) 0.0504(12) 0.0367(10) -0.0042(9) 0.0012(8) -0.0061(9)
C1A 0.0495(15) 0.0681(17) 0.0432(13) -0.0117(12) 0.0026(11) -0.0202(13)
C2A 0.0440(14) 0.086(2) 0.0453(14) -0.0072(14) 0.0074(11) -0.0223(14)
C3A 0.0415(13) 0.0557(16) 0.0373(12) 0.0018(11) 0.0019(10) -0.0030(11)
C4A 0.0452(15) 0.086(2) 0.0389(13) -0.0135(13) -0.0006(11) -0.0120(14)
C5A 0.0423(14) 0.081(2) 0.0420(14) -0.0131(13) 0.0031(11) -0.0141(13)
C6A 0.0434(14) 0.0639(16) 0.0391(13) -0.0002(11) 0.0038(10) -0.0050(12)
C7A 0.0481(15) 0.086(2) 0.0391(13) 0.0026(13) 0.0031(11) 0.0003(14)
C8A 0.0612(19) 0.103(2) 0.0392(14) -0.0064(15) 0.0058(13) -0.0065(17)
C9A 0.070(2) 0.131(3) 0.0487(17) -0.0130(19) 0.0194(15) -0.003(2)
C10A 0.0461(18) 0.189(4) 0.065(2) -0.035(2) 0.0108(15) 0.007(2)
C11A 0.0454(17) 0.144(3) 0.0539(18) -0.0233(19) 0.0016(13) -0.0013(19)
N1B 0.0370(15) 0.0510(17) 0.0430(15) 0.000 0.0056(12) 0.000
C1B 0.0343(13) 0.0498(16) 0.0694(17) 0.0069(13) 0.0043(12) 0.0021(11)
C2B 0.0388(14) 0.0505(16) 0.0662(17) 0.0037(13) 0.0037(12) -0.0041(11)
C3B 0.0430(19) 0.050(2) 0.0356(16) 0.000 0.0070(14) 0.000
C4B 0.0462(19) 0.050(2) 0.0308(15) 0.000 0.0036(13) 0.000
C5B 0.0534(15) 0.0513(16) 0.0418(13) 0.0012(11) 0.0106(11) 0.0025(12)
C6B 0.0716(19) 0.0539(17) 0.0462(15) -0.0005(12) 0.0094(13) 0.0109(14)
C7B 0.087(3) 0.049(2) 0.045(2) 0.000 0.007(2) 0.000
N1C 0.0430(16) 0.0493(17) 0.0365(14) 0.000 0.0036(12) 0.000
C1C 0.0542(16) 0.0529(16) 0.0403(13) 0.0034(11) -0.0010(11) 0.0002(12)
C2C 0.0564(16) 0.0555(16) 0.0471(14) 0.0098(12) 0.0031(12) 0.0006(13)
C3C 0.0368(18) 0.050(2) 0.062(2) 0.000 0.0137(16) 0.000
C4C 0.052(2) 0.052(2) 0.091(3) 0.000 0.020(2) 0.000
C5C 0.196(5) 0.060(2) 0.116(4) -0.019(2) 0.003(4) -0.003(3)
C6C 0.222(7) 0.058(3) 0.172(6) -0.037(3) 0.009(5) -0.002(3)
C7C 0.136(6) 0.051(4) 0.231(11) 0.000 0.047(7) 0.000

loop_
_atom_type_symbol
_atom_type_description
_atom_type_scat_dispersion_real
_atom_type_scat_dispersion_imag
_atom_type_scat_source
C C 0.0033 0.0016 'International Tables Vol C Tables 4.2.6.8 and 6.1.1.4'
H H 0.0000 0.0000 'International Tables Vol C Tables 4.2.6.8 and 6.1.1.4'
N N 0.0061 0.0033 'International Tables Vol C Tables 4.2.6.8 and 6.1.1.4'
S S 0.1246 0.1234 'International Tables Vol C Tables 4.2.6.8 and 6.1.1.4'
Ni Ni 0.3393 1.1124 'International Tables Vol C Tables 4.2.6.8 and 6.1.1.4'

loop_
_geom_angle_atom_site_label_1
_geom_angle_atom_site_label_2
_geom_angle_atom_site_label_3
_geom_angle
_geom_angle_site_symmetry_1
_geom_angle_site_symmetry_3
N1 Ni1 N1 176.52(11) 2_655 .
N1 Ni1 N1C 88.26(5) 2_655 .
N1 Ni1 N1C 88.26(5) . .
N1 Ni1 N1B 91.74(5) 2_655 .
N1 Ni1 N1B 91.74(5) . .
N1C Ni1 N1B 180.0 . .
N1 Ni1 N1A 90.35(8) 2_655 .
N1 Ni1 N1A 89.86(8) . .
N1C Ni1 N1A 93.46(5) . .
N1B Ni1 N1A 86.54(5) . .
N1 Ni1 N1A 89.86(8) 2_655 2_655
N1 Ni1 N1A 90.35(8) . 2_655
N1C Ni1 N1A 93.47(5) . 2_655
N1B Ni1 N1A 86.53(5) . 2_655
N1A Ni1 N1A 173.07(10) . 2_655
C1 N1 Ni1 166.8(2) . .
N1 C1 S1 179.0(2) . .
C1A N1A C5A 115.0(2) . .
C1A N1A Ni1 124.63(16) . .
C5A N1A Ni1 119.59(17) . .
N1A C1A C2A 124.4(2) . .
C1A C2A C3A 120.7(2) . .
C2A C3A C4A 115.0(2) . .
C2A C3A C6A 124.1(2) . .
C4A C3A C6A 120.9(2) . .
C5A C4A C3A 120.7(2) . .
N1A C5A C4A 124.2(2) . .
C11A C6A C7A 117.4(3) . .
C11A C6A C3A 121.9(2) . .
C7A C6A C3A 120.7(2) . .
C8A C7A C6A 121.8(3) . .
C9A C8A C7A 119.8(3) . .
C8A C9A C10A 119.8(3) . .
C9A C10A C11A 120.8(3) . .
C6A C11A C10A 120.5(3) . .
C1B N1B C1B 115.4(3) 2_655 .
C1B N1B Ni1 122.29(15) 2_655 .
C1B N1B Ni1 122.29(15) . .
N1B C1B C2B 123.8(2) . .
C1B C2B C3B 121.4(2) . .
C2B C3B C2B 114.1(3) 2_655 .
C2B C3B C4B 122.95(16) 2_655 .
C2B C3B C4B 122.95(16) . .
C5B C4B C5B 117.9(3) . 2_655
C5B C4B C3B 121.04(16) . .
C5B C4B C3B 121.04(16) 2_655 .
C6B C5B C4B 121.1(3) . .
C5B C6B C7B 120.2(3) . .
C6B C7B C6B 119.6(4) 2_655 .
C1C N1C C1C 115.9(3) 2_655 .
C1C N1C Ni1 122.07(15) 2_655 .
C1C N1C Ni1 122.07(15) . .
N1C C1C C2C 123.8(2) . .
C1C C2C C3C 120.5(2) . .
C2C C3C C2C 115.5(3) 2_655 .
C2C C3C C4C 122.24(16) 2_655 .
C2C C3C C4C 122.24(16) . .
C5C C4C C5C 115.3(5) . 2_655
C5C C4C C3C 122.4(2) . .
C5C C4C C3C 122.4(2) 2_655 .
C4C C5C C6C 121.7(5) . .
C7C C6C C5C 121.6(6) . .
C6C C7C C6C 118.1(7) 2_655 .
C2D C1D C6D 119.1(7) . .
C2D C1D C7D 123.1(9) . .
C6D C1D C7D 117.1(7) . .
C1D C2D C3D 119.3(8) . .
C4D C3D C2D 121.0(7) . .
C4D C3D C8D 126.3(8) . .
C2D C3D C8D 112.4(8) . .
C3D C4D C5D 123.5(6) . .
C4D C5D C6D 117.7(5) . .
C1D C6D C5D 118.9(5) . .
C2F C1F C6F 120.0 . .
C2F C1F C7F 131.1(10) . .
C6F C1F C7F 107.4(10) . .
C3F C2F C1F 120.0 . .
C2F C3F C4F 120.0 . .
C2F C3F C8F 108.8(10) . .
C4F C3F C8F 130.8(9) . .
C5F C4F C3F 120.0 . .
C4F C5F C6F 120.0 . .
C5F C6F C1F 120.0 . .

loop_
_geom_bond_atom_site_label_1
_geom_bond_atom_site_label_2
_geom_bond_distance
_geom_bond_site_symmetry_2
Ni1 N1 2.063(2) 2_655
Ni1 N1 2.063(2) .
Ni1 N1C 2.119(3) .
Ni1 N1B 2.124(3) .
Ni1 N1A 2.147(2) .
Ni1 N1A 2.147(2) 2_655
S1 C1 1.626(2) .
N1 C1 1.135(3) .
N1A C1A 1.326(3) .
N1A C5A 1.345(3) .
C1A C2A 1.369(4) .
C2A C3A 1.378(3) .
C3A C4A 1.392(4) .
C3A C6A 1.484(3) .
C4A C5A 1.357(4) .
C6A C11A 1.378(4) .
C6A C7A 1.390(3) .
C7A C8A 1.379(4) .
C8A C9A 1.351(4) .
C9A C10A 1.372(4) .
C10A C11A 1.380(4) .
N1B C1B 1.342(3) 2_655
N1B C1B 1.342(3) .
C1B C2B 1.359(4) .
C2B C3B 1.395(3) .
C3B C2B 1.395(3) 2_655
C3B C4B 1.466(5) .
C4B C5B 1.394(3) .
C4B C5B 1.394(3) 2_655
C5B C6B 1.376(4) .
C6B C7B 1.382(4) .
C7B C6B 1.382(4) 2_655
N1C C1C 1.342(3) 2_655
N1C C1C 1.342(3) .
C1C C2C 1.367(4) .
C2C C3C 1.394(3) .
C3C C2C 1.394(3) 2_655
C3C C4C 1.493(5) .
C4C C5C 1.353(5) .
C4C C5C 1.353(5) 2_655
C5C C6C 1.372(6) .
C6C C7C 1.314(6) .
C7C C6C 1.314(6) 2_655
C1D C2D 1.389(9) .
C1D C6D 1.383(10) .
C1D C7D 1.467(10) .
C2D C3D 1.379(10) .
C3D C4D 1.290(9) .
C3D C8D 1.502(11) .
C4D C5D 1.358(9) .
C5D C6D 1.429(8) .
C1F C2F 1.3900 .
C1F C6F 1.3900 .
C1F C7F 1.719(19) .
C2F C3F 1.3900 .
C3F C4F 1.3900 .
C3F C8F 1.454(14) .
C4F C5F 1.3900 .
C5F C6F 1.3900 .
